data_4333850
loop_
_publ_author_name
'Li-Li Liang'
'Xin-Long Ni'
'Yi Zhao'
'Kai Chen'
'Xin Xiao'
'Yun-Qian Zhang'
'Carl Redshaw'
'Qian-Jiang Zhu'
'Sai-Feng Xue'
'Zhu Tao'

_publ_section_title
;
 Construction of Cucurbit[7]uril Based Tubular Nanochannels Incorporating
 Associated [CdCl4]2- and Lanthanide Ions
;
_journal_name_full 'Inorganic Chemistry'
_journal_page_first 1909
_journal_page_last 1915
_journal_paper_doi 10.1021/ic302145j
_journal_volume 52
_journal_year 2013
_chemical_formula_moiety 'C42 H42 N28 O24 Yb2, CdCl4, 4Cl, 39(H2 O)'
_chemical_formula_sum 'C42 H140 Cd Cl8 N28 O63 Yb2'
_chemical_formula_weight 2787.90
_chemical_name_systematic
;
 ?
;
_space_group_IT_number 2
_symmetry_cell_setting triclinic
_symmetry_space_group_name_Hall '-P 1'
_symmetry_space_group_name_H-M 'P -1'
_atom_sites_solution_hydrogens geom
_atom_sites_solution_primary direct
_atom_sites_solution_secondary difmap
_audit_creation_method SHELXL-97
_cell_angle_alpha 113.958(6)
_cell_angle_beta 97.300(6)
_cell_angle_gamma 111.598(4)
_cell_formula_units_Z 2
_cell_length_a 17.025(2)
_cell_length_b 17.226(2)
_cell_length_c 20.206(4)
_cell_measurement_temperature 223(2)
_cell_volume 4761.0(13)
_computing_structure_refinement 'SHELXL-97 (Sheldrick, 1997)'
_diffrn_ambient_temperature 223(2)
_diffrn_measured_fraction_theta_full 0.964
_diffrn_measured_fraction_theta_max 0.964
_diffrn_measurement_device_type 'Bruker CCD Area Detector'
_diffrn_measurement_method '\f and \w scan'
_diffrn_radiation_monochromator graphite
_diffrn_radiation_source 'fine-focus sealed tube'
_diffrn_radiation_type MoK\a
_diffrn_radiation_wavelength 0.71073
_diffrn_reflns_av_R_equivalents 0.0852
_diffrn_reflns_av_sigmaI/netI 0.0956
_diffrn_reflns_limit_h_max 20
_diffrn_reflns_limit_h_min -20
_diffrn_reflns_limit_k_max 21
_diffrn_reflns_limit_k_min -21
_diffrn_reflns_limit_l_max 24
_diffrn_reflns_limit_l_min -24
_diffrn_reflns_number 50748
_diffrn_reflns_theta_full 26.00
_diffrn_reflns_theta_max 26.00
_diffrn_reflns_theta_min 1.35
_exptl_absorpt_coefficient_mu 2.519
_exptl_absorpt_correction_T_max 0.6461
_exptl_absorpt_correction_T_min 0.5495
_exptl_absorpt_correction_type multi-scan
_exptl_absorpt_process_details 'SADABS (Bruker, 2008)'
_exptl_crystal_colour colorless
_exptl_crystal_density_diffrn 1.945
_exptl_crystal_description block
_exptl_crystal_F_000 2832
_exptl_crystal_size_max 0.27
_exptl_crystal_size_mid 0.21
_exptl_crystal_size_min 0.19
_platon_squeeze_details
;
;
_refine_diff_density_max 5.250
_refine_diff_density_min -3.229
_refine_diff_density_rms 0.260
_refine_ls_extinction_method none
_refine_ls_goodness_of_fit_ref 1.054
_refine_ls_hydrogen_treatment constr
_refine_ls_matrix_type full
_refine_ls_number_parameters 934
_refine_ls_number_reflns 18040
_refine_ls_number_restraints 4
_refine_ls_restrained_S_all 1.054
_refine_ls_R_factor_all 0.0918
_refine_ls_R_factor_gt 0.0786
_refine_ls_shift/su_max 0.001
_refine_ls_shift/su_mean 0.000
_refine_ls_structure_factor_coef Fsqd
_refine_ls_weighting_details 'calc w=1/[\s^2^(Fo^2^)+(0.1464P)^2^+0.0000P] where P=(Fo^2^+2Fc^2^)/3'
_refine_ls_weighting_scheme calc
_refine_ls_wR_factor_gt 0.2112
_refine_ls_wR_factor_ref 0.2227
_reflns_number_gt 13707
_reflns_number_total 18040
_reflns_threshold_expression >2sigma(I)
_cod_data_source_file ic302145j_si_001_20.cif
_cod_data_source_block p13
_cod_original_cell_volume 4761.0(12)
_cod_database_code 4333850

loop_
_symmetry_equiv_pos_as_xyz
'x, y, z'
'-x, -y, -z'

loop_
_atom_site_label
_atom_site_type_symbol
_atom_site_fract_x
_atom_site_fract_y
_atom_site_fract_z
_atom_site_U_iso_or_equiv
_atom_site_adp_type
_atom_site_occupancy
_atom_site_symmetry_multiplicity
_atom_site_calc_flag
_atom_site_refinement_flags
_atom_site_disorder_assembly
_atom_site_disorder_group
Cl5 Cl 0.5738(2) 0.0891(2) -0.10867(18) 0.0598(8) Uani 1 1 d . . .
Cl6 Cl 0.0000 0.5000 0.0000 0.095(2) Uani 1 2 d S . .
Cl7 Cl 0.4371(7) 0.5685(7) 0.1513(5) 0.089(3) Uani 0.50 1 d P A 1
Cl8 Cl 0.3733(7) 0.4922(10) 0.2045(6) 0.114(4) Uani 0.50 1 d P B 2
Cl9 Cl 0.6249(9) 0.5803(9) 0.4061(8) 0.131(4) Uani 0.50 1 d P . .
Cl10 Cl 0.0736(4) 0.8846(4) 0.4961(4) 0.0601(16) Uani 0.50 1 d P . .
Cl11 Cl 0.0968(4) 0.6311(4) 0.3681(4) 0.0618(16) Uani 0.50 1 d P . .
O1W O 0.2769(5) 0.4256(4) -0.0921(3) 0.0357(15) Uani 1 1 d . . .
O2W O 0.2703(4) 0.6995(4) 0.0205(3) 0.0288(13) Uani 1 1 d . . .
O3W O 0.4343(4) 0.6754(5) 0.0226(3) 0.0353(15) Uani 1 1 d . . .
O4W O 0.3456(4) 0.5772(5) 0.4691(3) 0.0361(16) Uani 1 1 d . . .
O5W O 0.1432(4) 0.5155(5) -0.0801(3) 0.0356(15) Uani 1 1 d . . .
O6W O 0.3951(4) 0.5530(5) -0.1281(4) 0.0379(16) Uani 1 1 d . . .
O7W O 0.0993(4) 0.3028(5) 0.3647(4) 0.0388(16) Uani 1 1 d . . .
O8W O 0.2833(5) 0.3256(5) 0.3855(4) 0.0409(17) Uani 1 1 d . . .
O9W O 0.3515(4) 0.4485(5) 0.3317(4) 0.0373(16) Uani 1 1 d . . .
O10W O 0.1364(5) 0.4920(6) 0.4135(4) 0.0485(19) Uani 1 1 d . . .
Yb1 Yb 0.29411(2) 0.57377(2) -0.063228(18) 0.01950(13) Uani 1 1 d . . .
Yb2 Yb 0.23334(2) 0.42881(3) 0.380500(18) 0.02192(13) Uani 1 1 d . . .
Cl1 Cl 0.93742(17) 0.07079(18) 0.07220(18) 0.0533(7) Uani 1 1 d . . .
Cl2 Cl 0.69391(17) 0.0563(2) 0.08442(16) 0.0501(7) Uani 1 1 d . . .
Cl3 Cl 0.91793(17) 0.2552(2) 0.25428(15) 0.0492(7) Uani 1 1 d . . .
Cl4 Cl 0.87198(17) 0.2542(2) 0.04920(17) 0.0518(7) Uani 1 1 d . . .
Cd1 Cd 0.85294(5) 0.15847(5) 0.11453(4) 0.0402(2) Uani 1 1 d . . .
C1 C 0.2571(5) 0.5645(6) 0.0982(4) 0.0198(8) Uani 1 1 d . . .
C2 C 0.1506(5) 0.5263(6) 0.1566(4) 0.0198(8) Uani 1 1 d . . .
H2 H 0.0916 0.5233 0.1406 0.024 Uiso 1 1 calc R . .
C3 C 0.2241(5) 0.6303(6) 0.2101(4) 0.0214(16) Uani 1 1 d . . .
H3 H 0.1993 0.6763 0.2222 0.026 Uiso 1 1 calc R . .
C4 C 0.2179(5) 0.5425(6) 0.2738(4) 0.0198(8) Uani 1 1 d . . .
C5 C 0.3555(5) 0.7361(6) 0.1883(5) 0.0250(18) Uani 1 1 d . . .
H5A H 0.3347 0.7847 0.2072 0.030 Uiso 1 1 calc R . .
H5B H 0.3712 0.7346 0.1429 0.030 Uiso 1 1 calc R . .
C6 C 0.3188(5) 0.7144(6) 0.3507(4) 0.0246(18) Uani 1 1 d . . .
H6A H 0.2996 0.7632 0.3565 0.030 Uiso 1 1 calc R . .
H6B H 0.3109 0.7001 0.3923 0.030 Uiso 1 1 calc R . .
C7 C 0.5105(5) 0.7639(6) 0.2294(5) 0.0263(18) Uani 1 1 d . . .
C8 C 0.4504(5) 0.8145(6) 0.3271(4) 0.0228(17) Uani 1 1 d . . .
H8 H 0.4339 0.8672 0.3416 0.027 Uiso 1 1 calc R . .
C9 C 0.5531(5) 0.8534(6) 0.3629(4) 0.0245(18) Uani 1 1 d . . .
H9 H 0.5852 0.9243 0.3901 0.029 Uiso 1 1 calc R . .
C10 C 0.4764(6) 0.7597(6) 0.4133(4) 0.0273(19) Uani 1 1 d . . .
C11 C 0.6721(5) 0.8498(7) 0.3005(5) 0.0288(11) Uani 1 1 d . . .
H11A H 0.6735 0.8314 0.2481 0.035 Uiso 1 1 calc R . .
H11B H 0.7013 0.9200 0.3299 0.035 Uiso 1 1 calc R . .
C12 C 0.6376(6) 0.8521(7) 0.4755(5) 0.033(2) Uani 1 1 d . . .
H12A H 0.6686 0.9222 0.5007 0.039 Uiso 1 1 calc R . .
H12B H 0.6208 0.8343 0.5138 0.039 Uiso 1 1 calc R . .
C13 C 0.7547(6) 0.7592(6) 0.2927(5) 0.029(2) Uani 1 1 d . . .
C14 C 0.7608(5) 0.8551(6) 0.4146(4) 0.0224(17) Uani 1 1 d . . .
H14 H 0.7906 0.9260 0.4416 0.027 Uiso 1 1 calc R . .
C15 C 0.8269(6) 0.8169(6) 0.4207(4) 0.0247(18) Uani 1 1 d . . .
H15 H 0.8893 0.8687 0.4469 0.030 Uiso 1 1 calc R . .
C16 C 0.7228(6) 0.7679(6) 0.4796(5) 0.029(2) Uani 1 1 d . . .
C17 C 0.8710(6) 0.7120(6) 0.3168(5) 0.0240(18) Uani 1 1 d . . .
H17A H 0.8657 0.6961 0.2635 0.029 Uiso 1 1 calc R . .
H17B H 0.9329 0.7601 0.3485 0.029 Uiso 1 1 calc R . .
C18 C 0.8526(6) 0.7357(6) 0.4973(4) 0.0249(18) Uani 1 1 d . . .
H18A H 0.9157 0.7823 0.5146 0.030 Uiso 1 1 calc R . .
H18B H 0.8374 0.7358 0.5425 0.030 Uiso 1 1 calc R . .
C19 C 0.8203(5) 0.5406(6) 0.2600(4) 0.0198(8) Uani 1 1 d . . .
C20 C 0.8896(5) 0.6288(5) 0.3920(4) 0.0197(16) Uani 1 1 d . . .
H20 H 0.9542 0.6741 0.4164 0.024 Uiso 1 1 calc R . .
C21 C 0.8707(5) 0.5218(6) 0.3620(4) 0.0185(16) Uani 1 1 d . . .
H21 H 0.9257 0.5162 0.3752 0.022 Uiso 1 1 calc R . .
C22 C 0.7979(5) 0.5615(6) 0.4513(4) 0.0178(16) Uani 1 1 d . . .
C23 C 0.8192(4) 0.3859(4) 0.2277(4) 0.0288(11) Uani 1 1 d D . .
H23A H 0.8316 0.3864 0.1818 0.035 Uiso 1 1 calc R . .
H23B H 0.8627 0.3725 0.2517 0.035 Uiso 1 1 calc R . .
C24 C 0.7734(5) 0.3949(6) 0.3909(4) 0.0221(17) Uani 1 1 d . . .
H24A H 0.8212 0.3762 0.3897 0.027 Uiso 1 1 calc R . .
H24B H 0.7555 0.3956 0.4353 0.027 Uiso 1 1 calc R . .
C25 C 0.6622(5) 0.2794(5) 0.1434(4) 0.0192(16) Uani 1 1 d . . .
C26 C 0.7029(5) 0.2642(6) 0.2510(5) 0.0202(16) Uani 1 1 d . . .
H26 H 0.7388 0.2322 0.2574 0.024 Uiso 1 1 calc R . .
C27 C 0.6039(5) 0.1907(6) 0.2017(4) 0.0212(16) Uani 1 1 d . . .
H27 H 0.5931 0.1240 0.1846 0.025 Uiso 1 1 calc R . .
C28 C 0.6116(5) 0.2948(6) 0.3225(4) 0.0242(18) Uani 1 1 d . . .
C29 C 0.5123(5) 0.1430(6) 0.0688(4) 0.0223(17) Uani 1 1 d . . .
H29A H 0.4987 0.0767 0.0543 0.027 Uiso 1 1 calc R . .
H29B H 0.5267 0.1542 0.0269 0.027 Uiso 1 1 calc R . .
C30 C 0.4642(5) 0.1545(6) 0.2425(5) 0.0248(18) Uani 1 1 d . . .
H30A H 0.4560 0.0888 0.2214 0.030 Uiso 1 1 calc R . .
H30B H 0.4547 0.1732 0.2923 0.030 Uiso 1 1 calc R . .
C31 C 0.3942(5) 0.1835(6) 0.0361(5) 0.0261(18) Uani 1 1 d . . .
C32 C 0.3725(5) 0.1045(6) 0.1083(4) 0.0231(17) Uani 1 1 d . . .
H32 H 0.3636 0.0381 0.0888 0.028 Uiso 1 1 calc R . .
C33 C 0.2874(5) 0.1072(5) 0.0814(4) 0.0199(16) Uani 1 1 d . . .
H33 H 0.2377 0.0420 0.0465 0.024 Uiso 1 1 calc R . .
C34 C 0.3343(6) 0.1799(6) 0.2144(5) 0.0246(18) Uani 1 1 d . . .
C35 C 0.2438(5) 0.1620(6) -0.0114(4) 0.0196(16) Uani 1 1 d . . .
H35A H 0.2720 0.1840 -0.0441 0.023 Uiso 1 1 calc R . .
H35B H 0.1966 0.0959 -0.0445 0.023 Uiso 1 1 calc R . .
C36 C 0.1838(5) 0.1481(6) 0.1523(5) 0.0246(17) Uani 1 1 d . . .
H36A H 0.1792 0.1604 0.2031 0.030 Uiso 1 1 calc R . .
H36B H 0.1380 0.0826 0.1151 0.030 Uiso 1 1 calc R . .
C37 C 0.2139(5) 0.3005(6) 0.0169(4) 0.0222(17) Uani 1 1 d . . .
C38 C 0.1346(5) 0.1953(5) 0.0564(4) 0.0193(16) Uani 1 1 d . . .
H38 H 0.0882 0.1281 0.0221 0.023 Uiso 1 1 calc R . .
C39 C 0.0956(5) 0.2668(6) 0.0656(5) 0.0212(17) Uani 1 1 d . . .
H39 H 0.0321 0.2341 0.0339 0.025 Uiso 1 1 calc R . .
C40 C 0.1497(5) 0.2838(6) 0.1857(5) 0.0243(18) Uani 1 1 d . . .
C41 C 0.1370(6) 0.3980(6) 0.0288(4) 0.0241(18) Uani 1 1 d . . .
H41A H 0.1549 0.3993 -0.0151 0.029 Uiso 1 1 calc R . .
H41B H 0.0726 0.3772 0.0152 0.029 Uiso 1 1 calc R . .
C42 C 0.0844(4) 0.3878(4) 0.1852(5) 0.0288(11) Uani 1 1 d D . .
H42A H 0.0278 0.3731 0.1520 0.035 Uiso 1 1 calc R . .
H42B H 0.0753 0.3893 0.2325 0.035 Uiso 1 1 calc R . .
N1 N 0.1818(5) 0.4922(5) 0.0918(4) 0.0236(11) Uani 1 1 d . . .
N2 N 0.2831(5) 0.6440(5) 0.1659(4) 0.0246(15) Uani 1 1 d . . .
N3 N 0.1517(4) 0.4813(4) 0.2036(4) 0.0236(11) Uani 1 1 d D . .
N4 N 0.2615(4) 0.6283(5) 0.2785(3) 0.0190(14) Uani 1 1 d . . .
N5 N 0.4346(4) 0.7648(5) 0.2465(4) 0.0263(16) Uani 1 1 d . . .
N6 N 0.5795(4) 0.8133(5) 0.2983(4) 0.0246(15) Uani 1 1 d . . .
N7 N 0.4108(5) 0.7531(5) 0.3587(4) 0.0267(16) Uani 1 1 d . . .
N8 N 0.5561(4) 0.8167(5) 0.4146(4) 0.0239(15) Uani 1 1 d . . .
N9 N 0.7220(5) 0.8156(5) 0.3338(4) 0.0278(16) Uani 1 1 d . . .
N10 N 0.8113(5) 0.7532(5) 0.3407(4) 0.0286(16) Uani 1 1 d . . .
N11 N 0.6975(5) 0.8168(5) 0.4500(4) 0.0269(16) Uani 1 1 d . . .
N12 N 0.7986(5) 0.7655(5) 0.4625(4) 0.0269(16) Uani 1 1 d . . .
N13 N 0.8518(4) 0.6275(5) 0.3232(3) 0.0200(14) Uani 1 1 d . . .
N14 N 0.8308(4) 0.4796(4) 0.2806(3) 0.0181(13) Uani 1 1 d D . .
N15 N 0.8409(4) 0.6422(5) 0.4464(4) 0.0205(14) Uani 1 1 d . . .
N16 N 0.8085(4) 0.4913(5) 0.4012(4) 0.0208(14) Uani 1 1 d . . .
N17 N 0.7302(3) 0.3098(4) 0.2052(3) 0.0196(14) Uani 1 1 d D . .
N18 N 0.5895(4) 0.2075(5) 0.1377(4) 0.0227(14) Uani 1 1 d . . .
N19 N 0.6975(4) 0.3231(5) 0.3218(4) 0.0239(15) Uani 1 1 d . . .
N20 N 0.5555(4) 0.2183(5) 0.2533(4) 0.0218(14) Uani 1 1 d . . .
N21 N 0.4334(4) 0.1557(5) 0.0786(4) 0.0222(14) Uani 1 1 d . . .
N22 N 0.3106(4) 0.1629(5) 0.0424(4) 0.0220(14) Uani 1 1 d . . .
N23 N 0.3994(4) 0.1573(5) 0.1924(4) 0.0253(15) Uani 1 1 d . . .
N24 N 0.2698(4) 0.1547(5) 0.1517(4) 0.0237(15) Uani 1 1 d . . .
N25 N 0.2036(5) 0.2214(5) 0.0252(4) 0.0246(15) Uani 1 1 d . . .
N26 N 0.1536(5) 0.3281(5) 0.0414(4) 0.0227(15) Uani 1 1 d . . .
N27 N 0.1657(5) 0.2135(5) 0.1344(4) 0.0270(16) Uani 1 1 d . . .
N28 N 0.1084(4) 0.3125(4) 0.1472(4) 0.0198(14) Uani 1 1 d D . .
O1 O 0.2921(4) 0.5578(4) 0.0480(3) 0.0239(12) Uani 1 1 d . . .
O2 O 0.5177(4) 0.7291(5) 0.1667(3) 0.0402(17) Uani 1 1 d . . .
O3 O 0.7355(5) 0.7200(5) 0.2222(3) 0.0404(16) Uani 1 1 d . . .
O4 O 0.7884(4) 0.5209(4) 0.1942(3) 0.0256(13) Uani 1 1 d . . .
O5 O 0.6695(4) 0.3100(4) 0.0969(3) 0.0294(14) Uani 1 1 d . . .
O6 O 0.4248(4) 0.2179(5) -0.0019(4) 0.0363(15) Uani 1 1 d . . .
O7 O 0.2666(4) 0.3349(5) -0.0103(4) 0.0334(14) Uani 1 1 d . . .
O8 O 0.2340(4) 0.5232(4) 0.3231(3) 0.0245(12) Uani 1 1 d . . .
O9 O 0.4599(4) 0.7224(5) 0.4520(4) 0.0402(17) Uani 1 1 d . . .
O10 O 0.6864(4) 0.7355(6) 0.5160(4) 0.0425(17) Uani 1 1 d . . .
O11 O 0.7555(4) 0.5556(4) 0.4960(3) 0.0235(12) Uani 1 1 d . . .
O12 O 0.5884(4) 0.3294(5) 0.3773(3) 0.0319(14) Uani 1 1 d . . .
O13 O 0.3337(4) 0.2149(5) 0.2811(3) 0.0355(15) Uani 1 1 d . . .
O14 O 0.1669(4) 0.3101(4) 0.2535(3) 0.0288(13) Uani 1 1 d . . .

loop_
_atom_site_aniso_label
_atom_site_aniso_U_11
_atom_site_aniso_U_22
_atom_site_aniso_U_33
_atom_site_aniso_U_23
_atom_site_aniso_U_13
_atom_site_aniso_U_12
Cl5 0.0742(19) 0.0380(16) 0.0619(18) 0.0202(14) 0.0240(15) 0.0251(14)
Cl6 0.103(4) 0.181(7) 0.099(4) 0.107(5) 0.067(3) 0.105(5)
Cl7 0.120(7) 0.113(7) 0.110(6) 0.076(6) 0.090(6) 0.085(6)
Cl8 0.136(7) 0.234(12) 0.126(7) 0.148(9) 0.104(6) 0.149(9)
Cl9 0.141(9) 0.128(9) 0.175(11) 0.090(9) 0.115(9) 0.071(8)
Cl10 0.037(3) 0.040(3) 0.086(4) 0.023(3) 0.020(3) 0.010(2)
Cl11 0.063(4) 0.050(4) 0.087(4) 0.035(3) 0.046(3) 0.032(3)
O1W 0.067(4) 0.025(3) 0.026(3) 0.014(3) 0.022(3) 0.028(3)
O2W 0.045(3) 0.033(4) 0.025(3) 0.020(3) 0.018(3) 0.025(3)
O3W 0.028(3) 0.043(4) 0.026(3) 0.020(3) 0.007(2) 0.004(3)
O4W 0.039(3) 0.036(4) 0.025(3) 0.020(3) 0.012(3) 0.003(3)
O5W 0.022(3) 0.050(4) 0.034(3) 0.021(3) 0.016(3) 0.014(3)
O6W 0.043(4) 0.050(4) 0.037(4) 0.024(3) 0.028(3) 0.029(3)
O7W 0.030(3) 0.059(5) 0.037(4) 0.035(3) 0.018(3) 0.015(3)
O8W 0.066(4) 0.064(5) 0.032(3) 0.036(4) 0.032(3) 0.049(4)
O9W 0.044(4) 0.054(4) 0.038(4) 0.033(3) 0.029(3) 0.029(3)
O10W 0.064(5) 0.073(5) 0.051(4) 0.048(4) 0.036(4) 0.048(4)
Yb1 0.0238(2) 0.0227(2) 0.0195(2) 0.01503(16) 0.01163(14) 0.01129(15)
Yb2 0.0253(2) 0.0289(2) 0.0213(2) 0.01839(17) 0.01261(14) 0.01352(16)
Cl1 0.0378(13) 0.0298(14) 0.084(2) 0.0204(14) 0.0308(13) 0.0120(11)
Cl2 0.0368(13) 0.0401(15) 0.0496(15) 0.0091(12) 0.0140(11) 0.0093(11)
Cl3 0.0462(14) 0.0514(16) 0.0463(14) 0.0207(13) 0.0033(11) 0.0266(12)
Cl4 0.0421(13) 0.0585(18) 0.0605(17) 0.0337(14) 0.0085(12) 0.0264(13)
Cd1 0.0329(4) 0.0297(4) 0.0499(4) 0.0140(3) 0.0133(3) 0.0128(3)
C1 0.0234(19) 0.028(2) 0.022(2) 0.0188(18) 0.0161(16) 0.0165(17)
C2 0.0234(19) 0.028(2) 0.022(2) 0.0188(18) 0.0161(16) 0.0165(17)
C3 0.029(4) 0.024(4) 0.021(4) 0.013(4) 0.016(3) 0.017(4)
C4 0.0234(19) 0.028(2) 0.022(2) 0.0188(18) 0.0161(16) 0.0165(17)
C5 0.034(4) 0.021(4) 0.022(4) 0.016(4) 0.006(3) 0.009(4)
C6 0.027(4) 0.021(4) 0.022(4) 0.010(4) 0.011(3) 0.007(3)
C7 0.027(4) 0.031(5) 0.030(5) 0.020(4) 0.012(3) 0.015(4)
C8 0.022(4) 0.023(4) 0.027(4) 0.015(4) 0.009(3) 0.010(3)
C9 0.035(4) 0.020(4) 0.022(4) 0.014(4) 0.007(3) 0.013(4)
C10 0.040(5) 0.018(4) 0.018(4) 0.011(4) 0.008(3) 0.006(4)
C11 0.026(2) 0.036(3) 0.042(3) 0.025(3) 0.023(2) 0.020(2)
C12 0.042(5) 0.037(5) 0.018(4) 0.012(4) 0.005(4) 0.021(4)
C13 0.041(5) 0.026(5) 0.025(5) 0.017(4) 0.014(4) 0.012(4)
C14 0.030(4) 0.015(4) 0.018(4) 0.010(3) 0.003(3) 0.006(3)
C15 0.034(4) 0.029(5) 0.020(4) 0.018(4) 0.017(3) 0.014(4)
C16 0.036(5) 0.029(5) 0.032(5) 0.024(4) 0.010(4) 0.014(4)
C17 0.033(4) 0.017(4) 0.025(4) 0.015(4) 0.012(3) 0.009(3)
C18 0.040(5) 0.025(5) 0.018(4) 0.009(3) 0.010(3) 0.025(4)
C19 0.0234(19) 0.028(2) 0.022(2) 0.0188(18) 0.0161(16) 0.0165(17)
C20 0.028(4) 0.015(4) 0.018(4) 0.009(3) 0.011(3) 0.010(3)
C21 0.022(4) 0.031(5) 0.017(4) 0.020(3) 0.013(3) 0.014(3)
C22 0.026(4) 0.025(4) 0.015(4) 0.016(3) 0.007(3) 0.017(3)
C23 0.026(2) 0.036(3) 0.042(3) 0.025(3) 0.023(2) 0.020(2)
C24 0.027(4) 0.025(4) 0.025(4) 0.022(4) 0.011(3) 0.012(3)
C25 0.029(4) 0.017(4) 0.015(4) 0.008(3) 0.012(3) 0.013(3)
C26 0.021(4) 0.019(4) 0.033(4) 0.020(4) 0.016(3) 0.009(3)
C27 0.026(4) 0.022(4) 0.028(4) 0.018(4) 0.016(3) 0.015(3)
C28 0.028(4) 0.026(5) 0.021(4) 0.014(4) 0.011(3) 0.011(4)
C29 0.023(4) 0.025(4) 0.021(4) 0.011(3) 0.013(3) 0.011(3)
C30 0.023(4) 0.026(5) 0.028(4) 0.016(4) 0.014(3) 0.009(3)
C31 0.025(4) 0.031(5) 0.026(4) 0.017(4) 0.014(3) 0.011(4)
C32 0.037(4) 0.012(4) 0.016(4) 0.006(3) 0.012(3) 0.007(3)
C33 0.029(4) 0.011(4) 0.022(4) 0.013(3) 0.010(3) 0.005(3)
C34 0.032(4) 0.027(5) 0.032(5) 0.020(4) 0.022(4) 0.020(4)
C35 0.024(4) 0.016(4) 0.022(4) 0.010(3) 0.007(3) 0.012(3)
C36 0.024(4) 0.029(5) 0.032(4) 0.021(4) 0.019(3) 0.014(4)
C37 0.029(4) 0.023(4) 0.023(4) 0.016(4) 0.008(3) 0.014(3)
C38 0.023(4) 0.013(4) 0.017(4) 0.006(3) 0.006(3) 0.005(3)
C39 0.022(4) 0.018(4) 0.033(4) 0.016(4) 0.015(3) 0.012(3)
C40 0.024(4) 0.027(5) 0.026(4) 0.018(4) 0.015(3) 0.008(3)
C41 0.033(4) 0.026(5) 0.022(4) 0.015(4) 0.012(3) 0.017(4)
C42 0.026(2) 0.036(3) 0.042(3) 0.025(3) 0.023(2) 0.020(2)
N1 0.038(3) 0.024(3) 0.028(3) 0.022(2) 0.023(2) 0.019(2)
N2 0.038(4) 0.025(4) 0.018(3) 0.015(3) 0.015(3) 0.015(3)
N3 0.038(3) 0.024(3) 0.028(3) 0.022(2) 0.023(2) 0.019(2)
N4 0.028(3) 0.021(4) 0.012(3) 0.008(3) 0.008(3) 0.016(3)
N5 0.024(3) 0.028(4) 0.027(4) 0.019(3) 0.006(3) 0.008(3)
N6 0.020(3) 0.041(4) 0.021(3) 0.023(3) 0.010(3) 0.013(3)
N7 0.029(4) 0.032(4) 0.021(3) 0.016(3) 0.007(3) 0.014(3)
N8 0.026(3) 0.029(4) 0.021(3) 0.016(3) 0.008(3) 0.013(3)
N9 0.031(4) 0.023(4) 0.026(4) 0.012(3) 0.004(3) 0.010(3)
N10 0.036(4) 0.030(4) 0.028(4) 0.016(3) 0.015(3) 0.018(3)
N11 0.030(4) 0.038(4) 0.028(4) 0.025(3) 0.015(3) 0.020(3)
N12 0.033(4) 0.031(4) 0.030(4) 0.023(3) 0.010(3) 0.019(3)
N13 0.032(4) 0.012(3) 0.017(3) 0.008(3) 0.009(3) 0.009(3)
N14 0.028(3) 0.020(3) 0.014(3) 0.011(3) 0.013(3) 0.014(3)
N15 0.021(3) 0.023(4) 0.026(3) 0.016(3) 0.013(3) 0.012(3)
N16 0.027(3) 0.019(4) 0.025(3) 0.018(3) 0.015(3) 0.010(3)
N17 0.023(3) 0.016(3) 0.021(3) 0.013(3) 0.009(3) 0.006(3)
N18 0.025(3) 0.023(4) 0.021(3) 0.013(3) 0.009(3) 0.009(3)
N19 0.025(3) 0.025(4) 0.018(3) 0.012(3) 0.007(3) 0.006(3)
N20 0.019(3) 0.021(4) 0.024(3) 0.012(3) 0.006(3) 0.006(3)
N21 0.020(3) 0.033(4) 0.028(4) 0.023(3) 0.016(3) 0.014(3)
N22 0.026(3) 0.024(4) 0.030(4) 0.022(3) 0.015(3) 0.013(3)
N23 0.026(3) 0.032(4) 0.021(3) 0.014(3) 0.009(3) 0.015(3)
N24 0.027(3) 0.032(4) 0.027(4) 0.020(3) 0.017(3) 0.018(3)
N25 0.032(4) 0.025(4) 0.035(4) 0.024(3) 0.019(3) 0.018(3)
N26 0.033(4) 0.013(3) 0.029(4) 0.014(3) 0.013(3) 0.013(3)
N27 0.029(4) 0.027(4) 0.026(4) 0.019(3) 0.006(3) 0.009(3)
N28 0.024(3) 0.015(3) 0.027(3) 0.012(3) 0.017(3) 0.010(3)
O1 0.032(3) 0.024(3) 0.028(3) 0.020(3) 0.016(2) 0.015(3)
O2 0.037(3) 0.063(5) 0.022(3) 0.023(3) 0.011(3) 0.022(3)
O3 0.066(5) 0.038(4) 0.025(3) 0.017(3) 0.017(3) 0.030(4)
O4 0.035(3) 0.023(3) 0.021(3) 0.013(3) 0.008(2) 0.014(3)
O5 0.039(3) 0.021(3) 0.026(3) 0.016(3) 0.007(2) 0.007(3)
O6 0.035(3) 0.037(4) 0.041(4) 0.030(3) 0.013(3) 0.009(3)
O7 0.040(3) 0.035(4) 0.051(4) 0.034(3) 0.029(3) 0.024(3)
O8 0.036(3) 0.017(3) 0.022(3) 0.014(2) 0.014(2) 0.009(2)
O9 0.035(3) 0.060(5) 0.049(4) 0.043(4) 0.019(3) 0.024(3)
O10 0.044(4) 0.073(5) 0.047(4) 0.048(4) 0.029(3) 0.037(4)
O11 0.027(3) 0.030(3) 0.020(3) 0.017(3) 0.011(2) 0.014(3)
O12 0.030(3) 0.038(4) 0.026(3) 0.015(3) 0.013(3) 0.014(3)
O13 0.043(4) 0.051(4) 0.022(3) 0.018(3) 0.017(3) 0.028(3)
O14 0.039(3) 0.023(3) 0.022(3) 0.013(3) 0.009(2) 0.010(3)

loop_
_atom_type_symbol
_atom_type_description
_atom_type_scat_dispersion_real
_atom_type_scat_dispersion_imag
_atom_type_scat_source
C C 0.0033 0.0016 'International Tables Vol C Tables 4.2.6.8 and 6.1.1.4'
H H 0.0000 0.0000 'International Tables Vol C Tables 4.2.6.8 and 6.1.1.4'
N N 0.0061 0.0033 'International Tables Vol C Tables 4.2.6.8 and 6.1.1.4'
O O 0.0106 0.0060 'International Tables Vol C Tables 4.2.6.8 and 6.1.1.4'
Cl Cl 0.1484 0.1585 'International Tables Vol C Tables 4.2.6.8 and 6.1.1.4'
Cd Cd -0.8075 1.2024 'International Tables Vol C Tables 4.2.6.8 and 6.1.1.4'
Yb Yb -0.3850 5.5486 'International Tables Vol C Tables 4.2.6.8 and 6.1.1.4'

loop_
_geom_angle_atom_site_label_1
_geom_angle_atom_site_label_2
_geom_angle_atom_site_label_3
_geom_angle
_geom_angle_site_symmetry_1
_geom_angle_site_symmetry_3
O1W Yb1 O5 146.8(2) . 2_665
O1W Yb1 O3W 104.5(2) . .
O5 Yb1 O3W 81.2(2) 2_665 .
O1W Yb1 O5W 87.9(3) . .
O5 Yb1 O5W 106.0(2) 2_665 .
O3W Yb1 O5W 145.4(2) . .
O1W Yb1 O6W 74.8(2) . .
O5 Yb1 O6W 76.1(2) 2_665 .
O3W Yb1 O6W 72.3(2) . .
O5W Yb1 O6W 142.1(2) . .
O1W Yb1 O4 76.0(2) . 2_665
O5 Yb1 O4 80.68(19) 2_665 2_665
O3W Yb1 O4 144.1(2) . 2_665
O5W Yb1 O4 69.9(2) . 2_665
O6W Yb1 O4 73.3(2) . 2_665
O1W Yb1 O2W 142.5(2) . .
O5 Yb1 O2W 70.4(2) 2_665 .
O3W Yb1 O2W 79.6(2) . .
O5W Yb1 O2W 71.6(2) . .
O6W Yb1 O2W 139.0(2) . .
O4 Yb1 O2W 122.2(2) 2_665 .
O1W Yb1 O1 71.8(2) . .
O5 Yb1 O1 139.4(2) 2_665 .
O3W Yb1 O1 73.64(19) . .
O5W Yb1 O1 80.2(2) . .
O6W Yb1 O1 123.4(2) . .
O4 Yb1 O1 136.37(19) 2_665 .
O2W Yb1 O1 74.00(19) . .
O8W Yb2 O4W 104.8(3) . .
O8W Yb2 O14 80.8(2) . .
O4W Yb2 O14 147.5(2) . .
O8W Yb2 O10W 145.2(2) . .
O4W Yb2 O10W 86.3(3) . .
O14 Yb2 O10W 107.5(3) . .
O8W Yb2 O9W 72.6(2) . .
O4W Yb2 O9W 75.0(2) . .
O14 Yb2 O9W 76.4(2) . .
O10W Yb2 O9W 141.9(2) . .
O8W Yb2 O8 143.6(2) . .
O4W Yb2 O8 76.5(2) . .
O14 Yb2 O8 80.55(19) . .
O10W Yb2 O8 70.8(2) . .
O9W Yb2 O8 72.7(2) . .
O8W Yb2 O7W 79.3(3) . .
O4W Yb2 O7W 142.6(2) . .
O14 Yb2 O7W 69.7(2) . .
O10W Yb2 O7W 72.6(3) . .
O9W Yb2 O7W 138.8(3) . .
O8 Yb2 O7W 122.1(2) . .
O8W Yb2 O11 73.8(2) . 2_666
O4W Yb2 O11 71.52(19) . 2_666
O14 Yb2 O11 138.99(19) . 2_666
O10W Yb2 O11 78.9(2) . 2_666
O9W Yb2 O11 123.6(2) . 2_666
O8 Yb2 O11 136.9(2) . 2_666
O7W Yb2 O11 74.3(2) . 2_666
Cl1 Cd1 Cl3 106.45(10) . .
Cl1 Cd1 Cl2 114.28(9) . .
Cl3 Cd1 Cl2 107.27(10) . .
Cl1 Cd1 Cl4 104.96(10) . .
Cl3 Cd1 Cl4 113.70(10) . .
Cl2 Cd1 Cl4 110.28(10) . .
O1 C1 N2 126.3(7) . .
O1 C1 N1 124.3(8) . .
N2 C1 N1 109.2(7) . .
N3 C2 N1 114.3(6) . .
N3 C2 C3 102.9(6) . .
N1 C2 C3 103.8(6) . .
N3 C2 H2 111.7 . .
N1 C2 H2 111.7 . .
C3 C2 H2 111.7 . .
N2 C3 N4 115.0(6) . .
N2 C3 C2 102.8(6) . .
N4 C3 C2 103.5(6) . .
N2 C3 H3 111.6 . .
N4 C3 H3 111.6 . .
C2 C3 H3 111.6 . .
O8 C4 N4 125.4(7) . .
O8 C4 N3 126.1(7) . .
N4 C4 N3 108.5(6) . .
N2 C5 N5 114.3(6) . .
N2 C5 H5A 108.7 . .
N5 C5 H5A 108.7 . .
N2 C5 H5B 108.7 . .
N5 C5 H5B 108.7 . .
H5A C5 H5B 107.6 . .
N7 C6 N4 114.7(7) . .
N7 C6 H6A 108.6 . .
N4 C6 H6A 108.6 . .
N7 C6 H6B 108.6 . .
N4 C6 H6B 108.6 . .
H6A C6 H6B 107.6 . .
O2 C7 N5 127.3(8) . .
O2 C7 N6 125.2(8) . .
N5 C7 N6 107.4(7) . .
N5 C8 N7 114.6(7) . .
N5 C8 C9 103.5(6) . .
N7 C8 C9 103.3(6) . .
N5 C8 H8 111.6 . .
N7 C8 H8 111.6 . .
C9 C8 H8 111.6 . .
N6 C9 N8 115.6(7) . .
N6 C9 C8 103.5(6) . .
N8 C9 C8 102.4(6) . .
N6 C9 H9 111.5 . .
N8 C9 H9 111.5 . .
C8 C9 H9 111.5 . .
O9 C10 N8 128.9(8) . .
O9 C10 N7 123.7(8) . .
N8 C10 N7 107.3(6) . .
N9 C11 N6 113.8(7) . .
N9 C11 H11A 108.8 . .
N6 C11 H11A 108.8 . .
N9 C11 H11B 108.8 . .
N6 C11 H11B 108.8 . .
H11A C11 H11B 107.7 . .
N11 C12 N8 114.3(7) . .
N11 C12 H12A 108.7 . .
N8 C12 H12A 108.7 . .
N11 C12 H12B 108.7 . .
N8 C12 H12B 108.7 . .
H12A C12 H12B 107.6 . .
O3 C13 N10 126.2(9) . .
O3 C13 N9 125.2(8) . .
N10 C13 N9 108.6(7) . .
N9 C14 N11 113.5(6) . .
N9 C14 C15 104.2(7) . .
N11 C14 C15 104.1(6) . .
N9 C14 H14 111.5 . .
N11 C14 H14 111.5 . .
C15 C14 H14 111.5 . .
N10 C15 N12 112.8(7) . .
N10 C15 C14 102.4(6) . .
N12 C15 C14 104.5(6) . .
N10 C15 H15 112.2 . .
N12 C15 H15 112.2 . .
C14 C15 H15 112.2 . .
O10 C16 N11 125.0(9) . .
O10 C16 N12 126.4(8) . .
N11 C16 N12 108.5(7) . .
N13 C17 N10 112.7(7) . .
N13 C17 H17A 109.0 . .
N10 C17 H17A 109.0 . .
N13 C17 H17B 109.0 . .
N10 C17 H17B 109.0 . .
H17A C17 H17B 107.8 . .
N15 C18 N12 113.0(7) . .
N15 C18 H18A 109.0 . .
N12 C18 H18A 109.0 . .
N15 C18 H18B 109.0 . .
N12 C18 H18B 109.0 . .
H18A C18 H18B 107.8 . .
O4 C19 N14 124.9(8) . .
O4 C19 N13 125.7(7) . .
N14 C19 N13 109.4(6) . .
N13 C20 N15 114.4(6) . .
N13 C20 C21 102.7(6) . .
N15 C20 C21 102.6(6) . .
N13 C20 H20 112.1 . .
N15 C20 H20 112.1 . .
C21 C20 H20 112.1 . .
N14 C21 N16 114.7(6) . .
N14 C21 C20 102.2(5) . .
N16 C21 C20 101.4(6) . .
N14 C21 H21 112.5 . .
N16 C21 H21 112.5 . .
C20 C21 H21 112.5 . .
O11 C22 N16 125.6(7) . .
O11 C22 N15 125.0(7) . .
N16 C22 N15 109.4(7) . .
N17 C23 N14 113.0(5) . .
N17 C23 H23A 109.0 . .
N14 C23 H23A 109.0 . .
N17 C23 H23B 109.0 . .
N14 C23 H23B 109.0 . .
H23A C23 H23B 107.8 . .
N19 C24 N16 114.3(6) . .
N19 C24 H24A 108.7 . .
N16 C24 H24A 108.7 . .
N19 C24 H24B 108.7 . .
N16 C24 H24B 108.7 . .
H24A C24 H24B 107.6 . .
O5 C25 N18 126.5(7) . .
O5 C25 N17 124.2(7) . .
N18 C25 N17 109.1(6) . .
N19 C26 N17 115.4(6) . .
N19 C26 C27 103.8(6) . .
N17 C26 C27 101.5(6) . .
N19 C26 H26 111.8 . .
N17 C26 H26 111.8 . .
C27 C26 H26 111.8 . .
N18 C27 N20 114.1(6) . .
N18 C27 C26 104.0(6) . .
N20 C27 C26 103.0(6) . .
N18 C27 H27 111.7 . .
N20 C27 H27 111.7 . .
C26 C27 H27 111.7 . .
O12 C28 N20 124.7(8) . .
O12 C28 N19 125.9(7) . .
N20 C28 N19 109.3(7) . .
N18 C29 N21 112.4(7) . .
N18 C29 H29A 109.1 . .
N21 C29 H29A 109.1 . .
N18 C29 H29B 109.1 . .
N21 C29 H29B 109.1 . .
H29A C29 H29B 107.8 . .
N23 C30 N20 112.2(6) . .
N23 C30 H30A 109.2 . .
N20 C30 H30A 109.2 . .
N23 C30 H30B 109.2 . .
N20 C30 H30B 109.2 . .
H30A C30 H30B 107.9 . .
O6 C31 N21 127.5(8) . .
O6 C31 N22 125.5(8) . .
N21 C31 N22 107.0(6) . .
N21 C32 N23 112.3(6) . .
N21 C32 C33 103.6(6) . .
N23 C32 C33 104.6(7) . .
N21 C32 H32 111.9 . .
N23 C32 H32 111.9 . .
C33 C32 H32 111.9 . .
N22 C33 N24 114.0(6) . .
N22 C33 C32 103.5(6) . .
N24 C33 C32 104.1(6) . .
N22 C33 H33 111.6 . .
N24 C33 H33 111.6 . .
C32 C33 H33 111.6 . .
O13 C34 N24 125.8(8) . .
O13 C34 N23 124.6(7) . .
N24 C34 N23 109.6(7) . .
N25 C35 N22 113.7(6) . .
N25 C35 H35A 108.8 . .
N22 C35 H35A 108.8 . .
N25 C35 H35B 108.8 . .
N22 C35 H35B 108.8 . .
H35A C35 H35B 107.7 . .
N24 C36 N27 113.7(6) . .
N24 C36 H36A 108.8 . .
N27 C36 H36A 108.8 . .
N24 C36 H36B 108.8 . .
N27 C36 H36B 108.8 . .
H36A C36 H36B 107.7 . .
O7 C37 N26 127.3(7) . .
O7 C37 N25 124.3(8) . .
N26 C37 N25 108.4(7) . .
N25 C38 N27 114.4(6) . .
N25 C38 C39 104.8(6) . .
N27 C38 C39 103.4(6) . .
N25 C38 H38 111.3 . .
N27 C38 H38 111.3 . .
C39 C38 H38 111.3 . .
N26 C39 N28 114.5(6) . .
N26 C39 C38 101.8(6) . .
N28 C39 C38 102.1(6) . .
N26 C39 H39 112.5 . .
N28 C39 H39 112.5 . .
C38 C39 H39 112.5 . .
O14 C40 N28 126.7(8) . .
O14 C40 N27 124.6(8) . .
N28 C40 N27 108.6(7) . .
N1 C41 N26 115.0(6) . .
N1 C41 H41A 108.5 . .
N26 C41 H41A 108.5 . .
N1 C41 H41B 108.5 . .
N26 C41 H41B 108.5 . .
H41A C41 H41B 107.5 . .
N3 C42 N28 112.8(5) . .
N3 C42 H42A 109.0 . .
N28 C42 H42A 109.0 . .
N3 C42 H42B 109.0 . .
N28 C42 H42B 109.0 . .
H42A C42 H42B 107.8 . .
C1 N1 C41 124.7(7) . .
C1 N1 C2 111.0(7) . .
C41 N1 C2 124.3(7) . .
C1 N2 C5 123.9(7) . .
C1 N2 C3 112.9(6) . .
C5 N2 C3 122.8(7) . .
C4 N3 C42 122.0(6) . .
C4 N3 C2 112.5(6) . .
C42 N3 C2 124.9(6) . .
C4 N4 C6 122.2(6) . .
C4 N4 C3 112.4(6) . .
C6 N4 C3 122.8(6) . .
C7 N5 C8 112.6(6) . .
C7 N5 C5 121.6(7) . .
C8 N5 C5 124.6(7) . .
C7 N6 C9 112.7(7) . .
C7 N6 C11 120.5(7) . .
C9 N6 C11 122.7(7) . .
C10 N7 C6 124.1(6) . .
C10 N7 C8 111.4(6) . .
C6 N7 C8 122.3(6) . .
C10 N8 C9 115.2(6) . .
C10 N8 C12 120.4(6) . .
C9 N8 C12 123.3(7) . .
C13 N9 C14 112.2(7) . .
C13 N9 C11 121.8(7) . .
C14 N9 C11 124.3(8) . .
C13 N10 C15 112.2(7) . .
C13 N10 C17 122.9(7) . .
C15 N10 C17 122.3(7) . .
C16 N11 C12 120.3(7) . .
C16 N11 C14 111.6(7) . .
C12 N11 C14 124.6(7) . .
C16 N12 C18 123.0(7) . .
C16 N12 C15 111.2(6) . .
C18 N12 C15 124.4(7) . .
C19 N13 C17 121.0(6) . .
C19 N13 C20 112.1(6) . .
C17 N13 C20 123.8(6) . .
C19 N14 C21 113.4(6) . .
C19 N14 C23 124.5(6) . .
C21 N14 C23 121.2(6) . .
C22 N15 C18 125.6(7) . .
C22 N15 C20 112.4(7) . .
C18 N15 C20 121.1(6) . .
C22 N16 C24 125.0(6) . .
C22 N16 C21 113.7(6) . .
C24 N16 C21 120.8(7) . .
C25 N17 C23 123.9(6) . .
C25 N17 C26 113.0(5) . .
C23 N17 C26 122.9(6) . .
C25 N18 C27 112.1(6) . .
C25 N18 C29 123.3(6) . .
C27 N18 C29 123.6(6) . .
C28 N19 C26 112.3(6) . .
C28 N19 C24 121.9(7) . .
C26 N19 C24 125.0(7) . .
C28 N20 C27 111.6(6) . .
C28 N20 C30 122.2(7) . .
C27 N20 C30 123.3(7) . .
C31 N21 C32 112.7(6) . .
C31 N21 C29 121.3(6) . .
C32 N21 C29 121.5(6) . .
C31 N22 C33 112.5(6) . .
C31 N22 C35 119.8(6) . .
C33 N22 C35 123.0(6) . .
C34 N23 C30 122.0(7) . .
C34 N23 C32 109.9(6) . .
C30 N23 C32 124.4(7) . .
C34 N24 C36 123.5(7) . .
C34 N24 C33 111.4(6) . .
C36 N24 C33 122.5(7) . .
C37 N25 C38 111.6(7) . .
C37 N25 C35 121.7(6) . .
C38 N25 C35 125.1(6) . .
C37 N26 C41 122.0(7) . .
C37 N26 C39 113.3(6) . .
C41 N26 C39 123.5(7) . .
C40 N27 C36 122.2(7) . .
C40 N27 C38 111.5(6) . .
C36 N27 C38 123.5(7) . .
C40 N28 C42 122.1(7) . .
C40 N28 C39 114.3(6) . .
C42 N28 C39 123.5(6) . .
C1 O1 Yb1 145.2(5) . .
C19 O4 Yb1 158.7(5) . 2_665
C25 O5 Yb1 154.3(5) . 2_665
C4 O8 Yb2 158.8(6) . .
C22 O11 Yb2 144.0(5) . 2_666
C40 O14 Yb2 151.6(5) . .

loop_
_geom_bond_atom_site_label_1
_geom_bond_atom_site_label_2
_geom_bond_distance
_geom_bond_site_symmetry_2
O1W Yb1 2.267(6) .
O2W Yb1 2.360(6) .
O3W Yb1 2.275(6) .
O4W Yb2 2.282(6) .
O5W Yb1 2.307(6) .
O6W Yb1 2.334(6) .
O7W Yb2 2.372(6) .
O8W Yb2 2.266(6) .
O9W Yb2 2.325(6) .
O10W Yb2 2.315(7) .
Yb1 O5 2.270(5) 2_665
Yb1 O4 2.345(5) 2_665
Yb1 O1 2.375(5) .
Yb2 O14 2.311(6) .
Yb2 O8 2.347(5) .
Yb2 O11 2.373(5) 2_666
Cl1 Cd1 2.438(3) .
Cl2 Cd1 2.450(3) .
Cl3 Cd1 2.450(3) .
Cl4 Cd1 2.459(3) .
C1 O1 1.227(9) .
C1 N2 1.350(11) .
C1 N1 1.365(10) .
C2 N3 1.451(9) .
C2 N1 1.458(10) .
C2 C3 1.541(11) .
C2 H2 0.9900 .
C3 N2 1.445(10) .
C3 N4 1.465(9) .
C3 H3 0.9900 .
C4 O8 1.203(9) .
C4 N4 1.343(10) .
C4 N3 1.378(10) .
C5 N2 1.441(10) .
C5 N5 1.442(10) .
C5 H5A 0.9800 .
C5 H5B 0.9800 .
C6 N7 1.415(11) .
C6 N4 1.448(10) .
C6 H6A 0.9800 .
C6 H6B 0.9800 .
C7 O2 1.207(11) .
C7 N5 1.384(11) .
C7 N6 1.389(10) .
C8 N5 1.431(11) .
C8 N7 1.453(10) .
C8 C9 1.566(11) .
C8 H8 0.9900 .
C9 N6 1.424(11) .
C9 N8 1.428(9) .
C9 H9 0.9900 .
C10 O9 1.197(10) .
C10 N8 1.340(11) .
C10 N7 1.404(10) .
C11 N9 1.439(11) .
C11 N6 1.453(10) .
C11 H11A 0.9800 .
C11 H11B 0.9800 .
C12 N11 1.419(12) .
C12 N8 1.463(10) .
C12 H12A 0.9800 .
C12 H12B 0.9800 .
C13 O3 1.236(10) .
C13 N10 1.342(11) .
C13 N9 1.343(12) .
C14 N9 1.433(10) .
C14 N11 1.470(10) .
C14 C15 1.513(12) .
C14 H14 0.9900 .
C15 N10 1.456(11) .
C15 N12 1.460(9) .
C15 H15 0.9900 .
C16 O10 1.196(10) .
C16 N11 1.365(10) .
C16 N12 1.389(12) .
C17 N13 1.434(10) .
C17 N10 1.466(11) .
C17 H17A 0.9800 .
C17 H17B 0.9800 .
C18 N15 1.435(10) .
C18 N12 1.441(10) .
C18 H18A 0.9800 .
C18 H18B 0.9800 .
C19 O4 1.222(9) .
C19 N14 1.335(9) .
C19 N13 1.358(11) .
C20 N13 1.444(9) .
C20 N15 1.454(10) .
C20 C21 1.574(11) .
C20 H20 0.9900 .
C21 N14 1.441(9) .
C21 N16 1.472(9) .
C21 H21 0.9900 .
C22 O11 1.240(9) .
C22 N16 1.315(10) .
C22 N15 1.363(10) .
C23 N17 1.449(2) .
C23 N14 1.449(2) .
C23 H23A 0.9800 .
C23 H23B 0.9800 .
C24 N19 1.453(10) .
C24 N16 1.455(10) .
C24 H24A 0.9800 .
C24 H24B 0.9800 .
C25 O5 1.250(9) .
C25 N18 1.341(10) .
C25 N17 1.351(9) .
C26 N19 1.417(11) .
C26 N17 1.457(9) .
C26 C27 1.554(11) .
C26 H26 0.9900 .
C27 N18 1.446(9) .
C27 N20 1.448(10) .
C27 H27 0.9900 .
C28 O12 1.219(10) .
C28 N20 1.357(10) .
C28 N19 1.364(11) .
C29 N18 1.451(10) .
C29 N21 1.463(10) .
C29 H29A 0.9800 .
C29 H29B 0.9800 .
C30 N23 1.428(10) .
C30 N20 1.460(10) .
C30 H30A 0.9800 .
C30 H30B 0.9800 .
C31 O6 1.207(9) .
C31 N21 1.355(10) .
C31 N22 1.370(10) .
C32 N21 1.459(9) .
C32 N23 1.471(10) .
C32 C33 1.505(12) .
C32 H32 0.9900 .
C33 N22 1.452(8) .
C33 N24 1.457(10) .
C33 H33 0.9900 .
C34 O13 1.236(10) .
C34 N24 1.360(10) .
C34 N23 1.373(11) .
C35 N25 1.446(10) .
C35 N22 1.462(9) .
C35 H35A 0.9800 .
C35 H35B 0.9800 .
C36 N24 1.428(10) .
C36 N27 1.432(10) .
C36 H36A 0.9800 .
C36 H36B 0.9800 .
C37 O7 1.205(9) .
C37 N26 1.350(11) .
C37 N25 1.390(10) .
C38 N25 1.419(10) .
C38 N27 1.458(9) .
C38 C39 1.562(11) .
C38 H38 0.9900 .
C39 N26 1.450(10) .
C39 N28 1.453(10) .
C39 H39 0.9900 .
C40 O14 1.211(10) .
C40 N28 1.332(10) .
C40 N27 1.383(11) .
C41 N1 1.414(11) .
C41 N26 1.442(10) .
C41 H41A 0.9800 .
C41 H41B 0.9800 .
C42 N3 1.446(2) .
C42 N28 1.449(2) .
C42 H42A 0.9800 .
C42 H42B 0.9800 .
O4 Yb1 2.345(5) 2_665
O5 Yb1 2.270(5) 2_665
O11 Yb2 2.373(5) 2_666

loop_
_platon_squeeze_void_nr
_platon_squeeze_void_average_x
_platon_squeeze_void_average_y
_platon_squeeze_void_average_z
_platon_squeeze_void_volume
_platon_squeeze_void_count_electrons
_platon_squeeze_void_content
1 0.030 0.043 0.500 1347 677 ' '
2 0.482 0.610 0.756 42 22 ' '
3 0.500 0.500 1.000 47 26 ' '
4 0.414 0.402 0.733 11 8 ' '
5 0.518 0.390 0.244 41 19 ' '
6 0.500 0.500 0.500 50 18 ' '
7 0.585 0.597 0.267 11 3 ' '
